data_4315260
loop_
_publ_author_name
'Elisabeth Oehlke'
'Roger Alberto'
'Ulrich Abram'

_publ_contact_author
;
      Ulrich Abram
      Free University of Berlin
      Institute of Chemistry
      Fabeckstrasse 34-36
      D-14195 Berlin
      Germany
;
_publ_contact_author_email abram@chemie.fu-berlin.de
_publ_contact_author_fax '0049 (0)30 838 52676'
_publ_contact_author_phone '0049 (0)30 838 54002'
_publ_section_title
;
 Synthesis, Characterization, and Structures of R3EOTcO3 Complexes (E = C,
 Si, Ge, Sn, Pb) and Related Compounds
;
_journal_name_full 'Inorganic Chemistry'
_journal_page_first 3525
_journal_page_last 3530
_journal_paper_doi 10.1021/ic1001094
_journal_volume 49
_journal_year 2010
_chemical_formula_moiety 'C18 H15 Ge O4 Tc'
_chemical_formula_sum 'C18 H15 Ge O4 Tc'
_chemical_formula_weight 465.89
_chemical_name_common Ph3GeOTcO3
_chemical_name_systematic Triphenylgermylpertechnetat
_space_group_IT_number 14
_symmetry_cell_setting monoclinic
_symmetry_space_group_name_Hall '-P 2yn'
_symmetry_space_group_name_H-M 'P 1 21/n 1'
_atom_sites_solution_hydrogens geom
_atom_sites_solution_primary direct
_atom_sites_solution_secondary difmap
_audit_creation_method SHELXL-97
_cell_angle_alpha 90.00
_cell_angle_beta 101.680(10)
_cell_angle_gamma 90.00
_cell_formula_units_Z 8
_cell_length_a 9.4780(10)
_cell_length_b 38.683(4)
_cell_length_c 9.8990(10)
_cell_measurement_reflns_used 7370
_cell_measurement_temperature 200(2)
_cell_measurement_theta_max 26.20
_cell_measurement_theta_min 2.63
_cell_volume 3554.2(6)
_computing_cell_refinement 'STOE X-AREA'
_computing_data_collection 'STOE X-AREA'
_computing_data_reduction 'STOE X-Red'
_computing_molecular_graphics ORTEP3
_computing_publication_material WinGX
_computing_structure_refinement 'SHELXL-97 (Sheldrick, 1997)'
_computing_structure_solution 'SHELXS-97 (SHeldrick, 1997)'
_diffrn_ambient_temperature 200(2)
_diffrn_detector_area_resol_mean 6.67
_diffrn_measured_fraction_theta_full 0.977
_diffrn_measured_fraction_theta_max 0.977
_diffrn_measurement_device_type 'STOE IPDS 2T'
_diffrn_measurement_method 'rotation method'
_diffrn_radiation_monochromator graphite
_diffrn_radiation_source 'fine-focus sealed tube'
_diffrn_radiation_type MoK\a
_diffrn_radiation_wavelength 0.71073
_diffrn_reflns_av_R_equivalents 0.0789
_diffrn_reflns_av_sigmaI/netI 0.1433
_diffrn_reflns_limit_h_max 9
_diffrn_reflns_limit_h_min -11
_diffrn_reflns_limit_k_max 42
_diffrn_reflns_limit_k_min -48
_diffrn_reflns_limit_l_max 12
_diffrn_reflns_limit_l_min -12
_diffrn_reflns_number 17510
_diffrn_reflns_theta_full 26.74
_diffrn_reflns_theta_max 26.74
_diffrn_reflns_theta_min 2.63
_diffrn_standards_decay_% 0.1
_exptl_absorpt_coefficient_mu 2.486
_exptl_absorpt_correction_T_max 0.8246
_exptl_absorpt_correction_T_min 0.6032
_exptl_absorpt_correction_type integration
_exptl_absorpt_process_details 'X-RED 32'
_exptl_crystal_colour colourless
_exptl_crystal_density_diffrn 1.741
_exptl_crystal_density_method 'not measured'
_exptl_crystal_description needle
_exptl_crystal_F_000 1840
_exptl_crystal_size_max 0.23
_exptl_crystal_size_mid 0.11
_exptl_crystal_size_min 0.09
_refine_diff_density_max 0.460
_refine_diff_density_min -1.184
_refine_diff_density_rms 0.120
_refine_ls_extinction_method none
_refine_ls_goodness_of_fit_ref 0.848
_refine_ls_hydrogen_treatment constr
_refine_ls_matrix_type full
_refine_ls_number_parameters 433
_refine_ls_number_reflns 7385
_refine_ls_number_restraints 0
_refine_ls_restrained_S_all 0.848
_refine_ls_R_factor_all 0.1327
_refine_ls_R_factor_gt 0.0499
_refine_ls_shift/su_max 0.000
_refine_ls_shift/su_mean 0.000
_refine_ls_structure_factor_coef Fsqd
_refine_ls_weighting_details 'calc w=1/[\s^2^(Fo^2^)+(0.0325P)^2^+0.0000P] where P=(Fo^2^+2Fc^2^)/3'
_refine_ls_weighting_scheme calc
_refine_ls_wR_factor_gt 0.0916
_refine_ls_wR_factor_ref 0.1070
_reflns_number_gt 2931
_reflns_number_total 7385
_reflns_threshold_expression >2sigma(I)
_cod_data_source_file ic1001094_si_002_3.cif
_cod_data_source_block eotcge2
_cod_database_code 4315260

loop_
_symmetry_equiv_pos_as_xyz
'x, y, z'
'-x+1/2, y+1/2, -z+1/2'
'-x, -y, -z'
'x-1/2, -y-1/2, z-1/2'

loop_
_atom_site_label
_atom_site_type_symbol
_atom_site_fract_x
_atom_site_fract_y
_atom_site_fract_z
_atom_site_U_iso_or_equiv
_atom_site_adp_type
_atom_site_occupancy
_atom_site_symmetry_multiplicity
_atom_site_calc_flag
_atom_site_refinement_flags
_atom_site_disorder_assembly
_atom_site_disorder_group
Tc1 Tc 0.60476(8) 0.155789(18) 0.97211(6) 0.0547(2) Uani 1 1 d . . .
O11 O 0.7226(5) 0.18415(14) 0.9053(4) 0.0601(15) Uani 1 1 d . . .
O13 O 0.5021(8) 0.13446(18) 0.8404(5) 0.104(2) Uani 1 1 d . . .
O14 O 0.7026(7) 0.12795(15) 1.0834(5) 0.093(2) Uani 1 1 d . . .
O15 O 0.4998(6) 0.17849(16) 1.0561(5) 0.0820(19) Uani 1 1 d . . .
Ge1 Ge 0.73328(9) 0.21175(2) 0.75465(7) 0.0500(2) Uani 1 1 d . . .
C1 C 0.6325(8) 0.25269(19) 0.7853(6) 0.0466(19) Uani 1 1 d . . .
C2 C 0.6387(9) 0.2647(2) 0.9206(6) 0.058(2) Uani 1 1 d . . .
H2 H 0.6857 0.2517 0.9954 0.070 Uiso 1 1 calc R . .
C3 C 0.5751(10) 0.2956(2) 0.9421(8) 0.068(2) Uani 1 1 d . . .
H3 H 0.5789 0.3034 1.0317 0.082 Uiso 1 1 calc R . .
C4 C 0.5063(10) 0.3151(2) 0.8329(8) 0.073(3) Uani 1 1 d . . .
H4 H 0.4633 0.3359 0.8488 0.087 Uiso 1 1 calc R . .
C5 C 0.5006(9) 0.3040(2) 0.6996(8) 0.064(2) Uani 1 1 d . . .
H5 H 0.4563 0.3177 0.6258 0.077 Uiso 1 1 calc R . .
C6 C 0.5597(9) 0.2731(2) 0.6758(7) 0.059(2) Uani 1 1 d . . .
H6 H 0.5518 0.2654 0.5856 0.071 Uiso 1 1 calc R . .
C7 C 0.6469(9) 0.1842(2) 0.5970(6) 0.053(2) Uani 1 1 d . . .
C8 C 0.5001(9) 0.1856(2) 0.5444(7) 0.058(2) Uani 1 1 d . . .
H8 H 0.4419 0.1998 0.5856 0.070 Uiso 1 1 calc R . .
C9 C 0.4396(9) 0.1658(2) 0.4305(7) 0.066(2) Uani 1 1 d . . .
H9 H 0.3412 0.1671 0.3944 0.079 Uiso 1 1 calc R . .
C10 C 0.5254(12) 0.1445(2) 0.3711(8) 0.074(3) Uani 1 1 d . . .
H10 H 0.4846 0.1314 0.2942 0.088 Uiso 1 1 calc R . .
C11 C 0.6709(11) 0.1421(2) 0.4237(8) 0.070(3) Uani 1 1 d . . .
H11 H 0.7279 0.1273 0.3839 0.084 Uiso 1 1 calc R . .
C12 C 0.7321(10) 0.1623(2) 0.5374(7) 0.063(2) Uani 1 1 d . . .
H12 H 0.8305 0.1610 0.5732 0.075 Uiso 1 1 calc R . .
C13 C 0.9379(8) 0.2188(2) 0.7816(6) 0.0486(19) Uani 1 1 d . . .
C14 C 1.0345(9) 0.1921(2) 0.8294(6) 0.056(2) Uani 1 1 d . . .
H14 H 0.9991 0.1703 0.8435 0.067 Uiso 1 1 calc R . .
C15 C 1.1807(10) 0.1975(3) 0.8558(7) 0.070(2) Uani 1 1 d . . .
H15 H 1.2437 0.1794 0.8861 0.084 Uiso 1 1 calc R . .
C16 C 1.2336(9) 0.2303(3) 0.8371(7) 0.067(2) Uani 1 1 d . . .
H16 H 1.3324 0.2342 0.8561 0.081 Uiso 1 1 calc R . .
C17 C 1.1401(10) 0.2571(2) 0.7903(7) 0.063(2) Uani 1 1 d . . .
H17 H 1.1760 0.2789 0.7769 0.076 Uiso 1 1 calc R . .
C18 C 0.9937(9) 0.2515(2) 0.7636(6) 0.056(2) Uani 1 1 d . . .
H18 H 0.9312 0.2697 0.7332 0.067 Uiso 1 1 calc R . .
Tc2 Tc 0.14497(9) 0.096289(19) 0.06805(6) 0.0618(2) Uani 1 1 d . . .
O21 O 0.0935(6) 0.05479(14) 0.1251(4) 0.0701(17) Uani 1 1 d . . .
O23 O 0.2913(9) 0.0924(2) 0.0044(8) 0.143(3) Uani 1 1 d . . .
O24 O 0.1748(10) 0.12376(16) 0.1992(6) 0.126(3) Uani 1 1 d . . .
O25 O 0.0149(8) 0.11198(17) -0.0583(5) 0.097(2) Uani 1 1 d . . .
Ge2 Ge 0.05458(9) 0.03193(2) 0.27696(7) 0.0532(2) Uani 1 1 d . . .
C21 C 0.1807(9) -0.00719(19) 0.2926(7) 0.0504(19) Uani 1 1 d . . .
C22 C 0.2780(9) -0.0145(2) 0.4144(7) 0.063(2) Uani 1 1 d . . .
H22 H 0.2859 0.0004 0.4893 0.075 Uiso 1 1 calc R . .
C23 C 0.3625(10) -0.0435(3) 0.4248(9) 0.075(3) Uani 1 1 d . . .
H23 H 0.4268 -0.0481 0.5070 0.089 Uiso 1 1 calc R . .
C24 C 0.3537(10) -0.0660(2) 0.3149(10) 0.077(3) Uani 1 1 d . . .
H24 H 0.4089 -0.0861 0.3242 0.092 Uiso 1 1 calc R . .
C25 C 0.2621(11) -0.0584(3) 0.1908(9) 0.076(3) Uani 1 1 d . . .
H25 H 0.2600 -0.0727 0.1148 0.092 Uiso 1 1 calc R . .
C26 C 0.1741(9) -0.0298(2) 0.1798(7) 0.062(2) Uani 1 1 d . . .
H26 H 0.1100 -0.0253 0.0974 0.075 Uiso 1 1 calc R . .
C27 C 0.0977(9) 0.06430(19) 0.4272(6) 0.0492(19) Uani 1 1 d . . .
C28 C -0.0096(9) 0.0740(2) 0.4980(7) 0.057(2) Uani 1 1 d . . .
H28 H -0.1024 0.0653 0.4702 0.068 Uiso 1 1 calc R . .
C29 C 0.0208(10) 0.0965(2) 0.6090(7) 0.067(2) Uani 1 1 d . . .
H29 H -0.0502 0.1023 0.6575 0.080 Uiso 1 1 calc R . .
C30 C 0.1580(11) 0.1103(2) 0.6470(7) 0.067(2) Uani 1 1 d . . .
H30 H 0.1784 0.1258 0.7203 0.080 Uiso 1 1 calc R . .
C31 C 0.2638(9) 0.1014(2) 0.5778(7) 0.062(2) Uani 1 1 d . . .
H31 H 0.3554 0.1109 0.6043 0.074 Uiso 1 1 calc R . .
C32 C 0.2351(10) 0.0782(2) 0.4680(7) 0.061(2) Uani 1 1 d . . .
H32 H 0.3078 0.0720 0.4221 0.073 Uiso 1 1 calc R . .
C33 C -0.1462(9) 0.0208(2) 0.2255(6) 0.054(2) Uani 1 1 d . . .
C34 C -0.2459(11) 0.0481(2) 0.1935(7) 0.069(2) Uani 1 1 d . . .
H34 H -0.2120 0.0706 0.1908 0.082 Uiso 1 1 calc R . .
C35 C -0.3942(11) 0.0422(3) 0.1658(8) 0.079(3) Uani 1 1 d . . .
H35 H -0.4589 0.0604 0.1455 0.095 Uiso 1 1 calc R . .
C36 C -0.4429(11) 0.0086(3) 0.1692(7) 0.076(3) Uani 1 1 d . . .
H36 H -0.5415 0.0043 0.1529 0.091 Uiso 1 1 calc R . .
C37 C -0.3465(11) -0.0189(2) 0.1968(7) 0.071(2) Uani 1 1 d . . .
H37 H -0.3805 -0.0414 0.1957 0.085 Uiso 1 1 calc R . .
C38 C -0.1999(10) -0.0124(2) 0.2257(7) 0.061(2) Uani 1 1 d . . .
H38 H -0.1361 -0.0309 0.2458 0.073 Uiso 1 1 calc R . .

loop_
_atom_site_aniso_label
_atom_site_aniso_U_11
_atom_site_aniso_U_22
_atom_site_aniso_U_33
_atom_site_aniso_U_23
_atom_site_aniso_U_13
_atom_site_aniso_U_12
Tc1 0.0613(5) 0.0529(4) 0.0525(3) 0.0002(3) 0.0171(3) -0.0049(4)
O11 0.053(4) 0.077(4) 0.051(2) 0.017(2) 0.011(2) -0.013(3)
O13 0.121(6) 0.122(6) 0.066(3) -0.041(3) 0.011(3) -0.074(5)
O14 0.105(6) 0.083(5) 0.089(4) 0.053(3) 0.015(3) 0.038(4)
O15 0.072(5) 0.109(5) 0.073(3) -0.007(3) 0.034(3) 0.027(4)
Ge1 0.0471(5) 0.0568(6) 0.0469(4) 0.0022(4) 0.0113(4) -0.0032(4)
C1 0.039(5) 0.053(5) 0.049(4) 0.003(3) 0.012(3) 0.001(4)
C2 0.061(6) 0.071(6) 0.044(4) -0.008(4) 0.014(4) -0.016(5)
C3 0.064(7) 0.081(7) 0.064(5) -0.010(5) 0.022(4) 0.003(6)
C4 0.068(7) 0.073(7) 0.085(6) 0.001(5) 0.034(5) 0.017(5)
C5 0.061(6) 0.066(6) 0.065(5) 0.001(4) 0.013(4) 0.014(5)
C6 0.047(5) 0.070(6) 0.057(4) -0.003(4) 0.005(4) 0.004(5)
C7 0.051(6) 0.061(5) 0.048(4) 0.002(4) 0.012(4) -0.011(5)
C8 0.060(6) 0.061(6) 0.055(4) -0.008(4) 0.013(4) -0.007(5)
C9 0.049(6) 0.075(7) 0.069(5) 0.002(4) 0.000(4) -0.011(5)
C10 0.095(8) 0.072(6) 0.059(5) -0.009(4) 0.029(5) -0.018(6)
C11 0.069(7) 0.076(7) 0.072(5) -0.009(5) 0.028(5) -0.003(6)
C12 0.061(6) 0.071(6) 0.058(4) -0.001(4) 0.017(4) -0.003(5)
C13 0.051(5) 0.053(5) 0.043(3) -0.001(3) 0.011(3) -0.002(4)
C14 0.057(6) 0.049(5) 0.061(4) -0.001(4) 0.010(4) -0.001(5)
C15 0.047(6) 0.075(7) 0.087(6) -0.009(5) 0.011(5) 0.000(5)
C16 0.035(5) 0.083(7) 0.082(5) -0.026(5) 0.009(4) -0.007(6)
C17 0.054(6) 0.075(7) 0.064(4) -0.013(4) 0.022(4) -0.017(6)
C18 0.057(6) 0.057(6) 0.058(4) -0.002(4) 0.019(4) 0.002(5)
Tc2 0.0669(6) 0.0561(5) 0.0617(4) 0.0049(3) 0.0115(3) -0.0057(4)
O21 0.098(5) 0.058(4) 0.057(3) 0.002(2) 0.023(3) -0.026(3)
O23 0.112(7) 0.138(7) 0.210(7) 0.050(6) 0.109(6) 0.011(6)
O24 0.208(10) 0.075(5) 0.079(4) -0.031(3) -0.007(4) -0.010(5)
O25 0.093(6) 0.099(5) 0.081(4) 0.036(3) -0.027(3) 0.000(4)
Ge2 0.0572(6) 0.0537(5) 0.0488(4) -0.0002(4) 0.0105(4) -0.0055(5)
C21 0.053(5) 0.041(5) 0.059(4) -0.002(3) 0.015(4) -0.004(4)
C22 0.054(6) 0.078(6) 0.059(4) -0.001(4) 0.017(4) 0.005(5)
C23 0.046(6) 0.096(8) 0.082(5) 0.010(5) 0.014(4) 0.017(6)
C24 0.063(7) 0.071(7) 0.105(7) -0.003(6) 0.036(6) 0.007(6)
C25 0.062(7) 0.079(7) 0.090(6) -0.015(5) 0.019(5) -0.004(6)
C26 0.051(6) 0.067(6) 0.068(5) -0.015(4) 0.010(4) -0.008(5)
C27 0.054(6) 0.051(5) 0.043(3) 0.005(3) 0.009(3) 0.004(4)
C28 0.051(6) 0.065(6) 0.056(4) -0.004(4) 0.016(4) -0.011(4)
C29 0.071(7) 0.065(6) 0.065(5) 0.001(4) 0.018(4) 0.017(6)
C30 0.071(7) 0.064(6) 0.064(5) -0.004(4) 0.012(5) 0.007(5)
C31 0.047(6) 0.070(6) 0.064(4) -0.001(4) 0.002(4) -0.010(5)
C32 0.061(6) 0.069(6) 0.052(4) 0.001(4) 0.011(4) 0.000(5)
C33 0.052(6) 0.061(6) 0.046(4) 0.002(4) 0.005(3) -0.006(5)
C34 0.073(7) 0.063(6) 0.067(5) -0.002(4) 0.007(4) -0.004(6)
C35 0.060(8) 0.082(8) 0.089(6) 0.009(5) 0.003(5) 0.009(6)
C36 0.065(7) 0.105(9) 0.056(5) 0.002(5) 0.011(4) -0.002(7)
C37 0.073(8) 0.063(6) 0.075(5) 0.000(4) 0.012(5) -0.018(6)
C38 0.058(7) 0.060(6) 0.062(4) 0.008(4) 0.008(4) 0.000(5)

loop_
_atom_type_symbol
_atom_type_description
_atom_type_scat_dispersion_real
_atom_type_scat_dispersion_imag
_atom_type_scat_source
C C 0.0033 0.0016 'International Tables Vol C Tables 4.2.6.8 and 6.1.1.4'
H H 0.0000 0.0000 'International Tables Vol C Tables 4.2.6.8 and 6.1.1.4'
Ge Ge 0.1547 1.8001 'International Tables Vol C Tables 4.2.6.8 and 6.1.1.4'
O O 0.0106 0.0060 'International Tables Vol C Tables 4.2.6.8 and 6.1.1.4'
Tc Tc -1.4390 0.7593 'International Tables Vol C Tables 4.2.6.8 and 6.1.1.4'

loop_
_geom_angle_atom_site_label_1
_geom_angle_atom_site_label_2
_geom_angle_atom_site_label_3
_geom_angle
_geom_angle_site_symmetry_1
_geom_angle_site_symmetry_3
_geom_angle_publ_flag
O15 Tc1 O13 109.6(3) . . ?
O15 Tc1 O14 108.4(3) . . ?
O13 Tc1 O14 110.6(4) . . ?
O15 Tc1 O11 110.0(3) . . ?
O13 Tc1 O11 108.8(2) . . ?
O14 Tc1 O11 109.5(3) . . ?
Tc1 O11 Ge1 142.4(3) . . ?
O11 Ge1 C1 103.9(2) . . ?
O11 Ge1 C13 100.9(3) . . ?
C1 Ge1 C13 112.5(3) . . ?
O11 Ge1 C7 104.4(3) . . ?
C1 Ge1 C7 116.4(3) . . ?
C13 Ge1 C7 116.2(3) . . ?
C6 C1 C2 117.9(7) . . ?
C6 C1 Ge1 121.9(5) . . ?
C2 C1 Ge1 120.0(5) . . ?
C3 C2 C1 119.9(7) . . ?
C3 C2 H2 120.1 . . ?
C1 C2 H2 120.1 . . ?
C4 C3 C2 120.7(7) . . ?
C4 C3 H3 119.7 . . ?
C2 C3 H3 119.7 . . ?
C3 C4 C5 120.3(8) . . ?
C3 C4 H4 119.9 . . ?
C5 C4 H4 119.9 . . ?
C6 C5 C4 120.1(8) . . ?
C6 C5 H5 119.9 . . ?
C4 C5 H5 119.9 . . ?
C5 C6 C1 121.1(7) . . ?
C5 C6 H6 119.5 . . ?
C1 C6 H6 119.5 . . ?
C12 C7 C8 119.6(7) . . ?
C12 C7 Ge1 119.7(7) . . ?
C8 C7 Ge1 120.8(6) . . ?
C7 C8 C9 120.2(7) . . ?
C7 C8 H8 119.9 . . ?
C9 C8 H8 119.9 . . ?
C10 C9 C8 119.8(9) . . ?
C10 C9 H9 120.1 . . ?
C8 C9 H9 120.1 . . ?
C9 C10 C11 120.9(8) . . ?
C9 C10 H10 119.6 . . ?
C11 C10 H10 119.6 . . ?
C10 C11 C12 119.4(8) . . ?
C10 C11 H11 120.3 . . ?
C12 C11 H11 120.3 . . ?
C7 C12 C11 120.2(8) . . ?
C7 C12 H12 119.9 . . ?
C11 C12 H12 119.9 . . ?
C18 C13 C14 118.2(7) . . ?
C18 C13 Ge1 120.6(6) . . ?
C14 C13 Ge1 121.0(6) . . ?
C15 C14 C13 121.2(8) . . ?
C15 C14 H14 119.4 . . ?
C13 C14 H14 119.4 . . ?
C14 C15 C16 119.4(9) . . ?
C14 C15 H15 120.3 . . ?
C16 C15 H15 120.3 . . ?
C17 C16 C15 120.4(8) . . ?
C17 C16 H16 119.8 . . ?
C15 C16 H16 119.8 . . ?
C18 C17 C16 119.9(8) . . ?
C18 C17 H17 120.1 . . ?
C16 C17 H17 120.1 . . ?
C17 C18 C13 120.9(8) . . ?
C17 C18 H18 119.6 . . ?
C13 C18 H18 119.6 . . ?
O23 Tc2 O24 109.6(5) . . ?
O23 Tc2 O25 107.3(4) . . ?
O24 Tc2 O25 109.5(3) . . ?
O23 Tc2 O21 110.0(3) . . ?
O24 Tc2 O21 109.9(3) . . ?
O25 Tc2 O21 110.5(3) . . ?
Tc2 O21 Ge2 142.6(3) . . ?
O21 Ge2 C21 102.7(3) . . ?
O21 Ge2 C33 104.0(3) . . ?
C21 Ge2 C33 114.5(3) . . ?
O21 Ge2 C27 105.7(3) . . ?
C21 Ge2 C27 114.9(3) . . ?
C33 Ge2 C27 113.3(3) . . ?
C22 C21 C26 118.4(7) . . ?
C22 C21 Ge2 121.6(6) . . ?
C26 C21 Ge2 120.0(6) . . ?
C23 C22 C21 120.5(8) . . ?
C23 C22 H22 119.8 . . ?
C21 C22 H22 119.8 . . ?
C22 C23 C24 121.0(8) . . ?
C22 C23 H23 119.5 . . ?
C24 C23 H23 119.5 . . ?
C23 C24 C25 119.4(9) . . ?
C23 C24 H24 120.3 . . ?
C25 C24 H24 120.3 . . ?
C26 C25 C24 120.1(8) . . ?
C26 C25 H25 119.9 . . ?
C24 C25 H25 119.9 . . ?
C25 C26 C21 120.5(8) . . ?
C25 C26 H26 119.8 . . ?
C21 C26 H26 119.8 . . ?
C32 C27 C28 118.9(7) . . ?
C32 C27 Ge2 121.1(5) . . ?
C28 C27 Ge2 120.0(6) . . ?
C29 C28 C27 120.8(8) . . ?
C29 C28 H28 119.6 . . ?
C27 C28 H28 119.6 . . ?
C30 C29 C28 119.3(7) . . ?
C30 C29 H29 120.3 . . ?
C28 C29 H29 120.3 . . ?
C31 C30 C29 120.7(8) . . ?
C31 C30 H30 119.7 . . ?
C29 C30 H30 119.7 . . ?
C30 C31 C32 120.4(8) . . ?
C30 C31 H31 119.8 . . ?
C32 C31 H31 119.8 . . ?
C27 C32 C31 119.9(7) . . ?
C27 C32 H32 120.0 . . ?
C31 C32 H32 120.0 . . ?
C38 C33 C34 117.9(8) . . ?
C38 C33 Ge2 123.6(7) . . ?
C34 C33 Ge2 118.4(7) . . ?
C35 C34 C33 121.5(9) . . ?
C35 C34 H34 119.3 . . ?
C33 C34 H34 119.3 . . ?
C36 C35 C34 118.7(9) . . ?
C36 C35 H35 120.7 . . ?
C34 C35 H35 120.7 . . ?
C35 C36 C37 120.8(9) . . ?
C35 C36 H36 119.6 . . ?
C37 C36 H36 119.6 . . ?
C38 C37 C36 119.7(9) . . ?
C38 C37 H37 120.1 . . ?
C36 C37 H37 120.1 . . ?
C37 C38 C33 121.4(8) . . ?
C37 C38 H38 119.3 . . ?
C33 C38 H38 119.3 . . ?

loop_
_geom_bond_atom_site_label_1
_geom_bond_atom_site_label_2
_geom_bond_distance
_geom_bond_site_symmetry_2
_geom_bond_publ_flag
Tc1 O15 1.669(5) . ?
Tc1 O13 1.677(5) . ?
Tc1 O14 1.679(5) . ?
Tc1 O11 1.785(4) . ?
O11 Ge1 1.853(4) . ?
Ge1 C1 1.905(7) . ?
Ge1 C13 1.923(8) . ?
Ge1 C7 1.931(7) . ?
C1 C6 1.405(9) . ?
C1 C2 1.407(8) . ?
C2 C3 1.376(11) . ?
C2 H2 0.9300 . ?
C3 C4 1.370(11) . ?
C3 H3 0.9300 . ?
C4 C5 1.378(9) . ?
C4 H4 0.9300 . ?
C5 C6 1.359(10) . ?
C5 H5 0.9300 . ?
C6 H6 0.9300 . ?
C7 C12 1.381(10) . ?
C7 C8 1.384(10) . ?
C8 C9 1.387(10) . ?
C8 H8 0.9300 . ?
C9 C10 1.373(11) . ?
C9 H9 0.9300 . ?
C10 C11 1.374(11) . ?
C10 H10 0.9300 . ?
C11 C12 1.396(10) . ?
C11 H11 0.9300 . ?
C12 H12 0.9300 . ?
C13 C18 1.394(10) . ?
C13 C14 1.398(10) . ?
C14 C15 1.373(11) . ?
C14 H14 0.9300 . ?
C15 C16 1.389(11) . ?
C15 H15 0.9300 . ?
C16 C17 1.382(11) . ?
C16 H16 0.9300 . ?
C17 C18 1.376(10) . ?
C17 H17 0.9300 . ?
C18 H18 0.9300 . ?
Tc2 O23 1.642(6) . ?
Tc2 O24 1.657(5) . ?
Tc2 O25 1.682(6) . ?
Tc2 O21 1.802(5) . ?
O21 Ge2 1.844(4) . ?
Ge2 C21 1.915(8) . ?
Ge2 C33 1.917(8) . ?
Ge2 C27 1.923(7) . ?
C21 C22 1.391(10) . ?
C21 C26 1.410(9) . ?
C22 C23 1.370(11) . ?
C22 H22 0.9300 . ?
C23 C24 1.383(11) . ?
C23 H23 0.9300 . ?
C24 C25 1.384(12) . ?
C24 H24 0.9300 . ?
C25 C26 1.377(11) . ?
C25 H25 0.9300 . ?
C26 H26 0.9300 . ?
C27 C32 1.391(10) . ?
C27 C28 1.398(10) . ?
C28 C29 1.385(10) . ?
C28 H28 0.9300 . ?
C29 C30 1.385(12) . ?
C29 H29 0.9300 . ?
C30 C31 1.368(11) . ?
C30 H30 0.9300 . ?
C31 C32 1.393(10) . ?
C31 H31 0.9300 . ?
C32 H32 0.9300 . ?
C33 C38 1.384(10) . ?
C33 C34 1.410(11) . ?
C34 C35 1.396(12) . ?
C34 H34 0.9300 . ?
C35 C36 1.380(12) . ?
C35 H35 0.9300 . ?
C36 C37 1.392(12) . ?
C36 H36 0.9300 . ?
C37 C38 1.383(11) . ?
C37 H37 0.9300 . ?
C38 H38 0.9300 . ?
